data_7207252
loop_
_publ_author_name
'Hashemi, Lida'
'Morsali, Ali'

_publ_section_title
;
 Microwave assisted synthesis of a new lead(ii) porous three-dimensional
 coordination polymer: study of nanostructured size effect on high iodide
 adsorption affinity
;
_journal_issue 3
_journal_name_full CrystEngComm
_journal_page_first 779
_journal_paper_doi 10.1039/c2ce06133c
_journal_volume 14
_journal_year 2012
_chemical_formula_moiety 'C14 H16 N6 O7 Pb'
_chemical_formula_sum 'C14 H16 N6 O7 Pb'
_chemical_formula_weight 587.53
_chemical_name_systematic
;
?
;
_space_group_IT_number 13
_symmetry_cell_setting monoclinic
_symmetry_space_group_name_Hall '-P 2yc'
_symmetry_space_group_name_H-M 'P 1 2/c 1'
_atom_sites_solution_hydrogens geom
_atom_sites_solution_primary direct
_atom_sites_solution_secondary difmap
_audit_creation_method SHELXL-97
_cell_angle_alpha 90.00
_cell_angle_beta 91.337(4)
_cell_angle_gamma 90.00
_cell_formula_units_Z 4
_cell_length_a 29.5578(14)
_cell_length_b 10.5995(6)
_cell_length_c 7.5118(4)
_cell_measurement_reflns_used 20980
_cell_measurement_temperature 296
_cell_measurement_theta_max 27.20
_cell_measurement_theta_min 1.38
_cell_volume 2352.8(2)
_computing_cell_refinement X-RED32
_computing_data_collection 'X-AREA (Stoe & Cie, 2002)'
_computing_data_reduction X-RED32
_computing_molecular_graphics 'ORTEP-3 for Windows (Farrugia, 1997)'
_computing_publication_material 'WinGX (Farrugia, 1999)'
_computing_structure_refinement 'SHELXL97 (Sheldrick, 2008)'
_computing_structure_solution 'SHELXS97 (Sheldrick, 2008)'
_diffrn_ambient_temperature 296
_diffrn_measured_fraction_theta_full 0.997
_diffrn_measured_fraction_theta_max 0.997
_diffrn_measurement_details ' 150 frames, detector distance = 120 mm'
_diffrn_measurement_device_type 'STOE IPDS 2'
_diffrn_measurement_method 'rotation method'
_diffrn_radiation_monochromator graphite
_diffrn_radiation_source 'fine-focus sealed tube'
_diffrn_radiation_type MoK\a
_diffrn_radiation_wavelength 0.71073
_diffrn_reflns_av_R_equivalents 0.0622
_diffrn_reflns_av_sigmaI/netI 0.0628
_diffrn_reflns_limit_h_max 37
_diffrn_reflns_limit_h_min -33
_diffrn_reflns_limit_k_max 13
_diffrn_reflns_limit_k_min -13
_diffrn_reflns_limit_l_max 9
_diffrn_reflns_limit_l_min -8
_diffrn_reflns_number 14220
_diffrn_reflns_theta_full 26.50
_diffrn_reflns_theta_max 26.50
_diffrn_reflns_theta_min 1.38
_exptl_absorpt_coefficient_mu 7.211
_exptl_absorpt_correction_T_max 0.7440
_exptl_absorpt_correction_T_min 0.2750
_exptl_absorpt_correction_type integration
_exptl_absorpt_process_details '(X-RED32; Stoe & Cie, 2002)'
_exptl_crystal_colour brown
_exptl_crystal_density_diffrn 1.659
_exptl_crystal_density_method 'not measured'
_exptl_crystal_description prism
_exptl_crystal_F_000 1120
_exptl_crystal_size_max 0.290
_exptl_crystal_size_mid 0.150
_exptl_crystal_size_min 0.040
_refine_diff_density_max 1.035
_refine_diff_density_min -1.843
_refine_diff_density_rms 0.116
_refine_ls_extinction_method none
_refine_ls_goodness_of_fit_ref 0.964
_refine_ls_hydrogen_treatment mixed
_refine_ls_matrix_type full
_refine_ls_number_parameters 261
_refine_ls_number_reflns 4870
_refine_ls_number_restraints 17
_refine_ls_restrained_S_all 0.962
_refine_ls_R_factor_all 0.0777
_refine_ls_R_factor_gt 0.0455
_refine_ls_shift/su_max 0.001
_refine_ls_shift/su_mean 0.000
_refine_ls_structure_factor_coef Fsqd
_refine_ls_weighting_details 'calc w=1/[\s^2^(Fo^2^)+(0.0476P)^2^+] where P=(Fo^2^+2Fc^2^)/3'
_refine_ls_weighting_scheme calc
_refine_ls_wR_factor_gt 0.0940
_refine_ls_wR_factor_ref 0.1015
_reflns_number_gt 3215
_reflns_number_total 4870
_reflns_threshold_expression >2sigma(I)
_cod_data_source_file c2ce06133c.txt
_cod_data_source_block morsali12
_cod_original_sg_symbol_Hall -P2yc
_cod_original_sg_symbol_H-M P2/c
_cod_database_code 7207252

loop_
_symmetry_equiv_pos_as_xyz
'x, y, z'
'-x, y, -z+1/2'
'-x, -y, -z'
'x, -y, z-1/2'

loop_
_atom_site_label
_atom_site_type_symbol
_atom_site_fract_x
_atom_site_fract_y
_atom_site_fract_z
_atom_site_U_iso_or_equiv
_atom_site_adp_type
_atom_site_occupancy
_atom_site_symmetry_multiplicity
_atom_site_calc_flag
_atom_site_refinement_flags
C1 C 0.1765(3) 0.4744(10) 0.3735(14) 0.083(3) Uani 1 1 d .
H1 H 0.2006 0.4206 0.3514 0.100 Uiso 1 1 calc R
C2 C 0.1344(3) 0.4212(9) 0.4032(14) 0.081(3) Uani 1 1 d .
H2 H 0.1310 0.3340 0.4035 0.097 Uiso 1 1 calc R
C3 C 0.0982(3) 0.4965(9) 0.4316(11) 0.067(2) Uani 1 1 d .
C4 C 0.1056(3) 0.6202(10) 0.4257(14) 0.087(3) Uani 1 1 d .
H4 H 0.0814 0.6748 0.4410 0.104 Uiso 1 1 calc R
C5 C 0.1487(3) 0.6712(11) 0.3973(16) 0.095(3) Uani 1 1 d .
H5 H 0.1525 0.7583 0.3939 0.114 Uiso 1 1 calc R
C6 C 0.0519(3) 0.4430(9) 0.4642(12) 0.072(2) Uani 1 1 d .
C7 C 0.0449(4) 0.3017(12) 0.459(2) 0.142(6) Uani 1 1 d .
H7A H 0.0138 0.2827 0.4829 0.213 Uiso 1 1 calc R
H7B H 0.0641 0.2624 0.5474 0.213 Uiso 1 1 calc R
H7C H 0.0522 0.2703 0.3433 0.213 Uiso 1 1 calc R
C8 C 0.3337(3) 0.9522(9) 0.2549(11) 0.072(2) Uani 1 1 d .
H8 H 0.3088 0.9939 0.3001 0.086 Uiso 1 1 calc R
C9 C 0.3703(3) 1.0243(9) 0.2020(11) 0.067(2) Uani 1 1 d .
H9 H 0.3695 1.1117 0.2111 0.081 Uiso 1 1 calc R
C10 C 0.4076(3) 0.9650(8) 0.1361(10) 0.060(2) Uani 1 1 d .
C11 C 0.4061(3) 0.8320(9) 0.1245(14) 0.085(3) Uani 1 1 d .
H11 H 0.4307 0.7879 0.0808 0.102 Uiso 1 1 calc R
C12 C 0.3691(3) 0.7686(10) 0.1766(17) 0.099(4) Uani 1 1 d .
H12 H 0.3686 0.6812 0.1660 0.119 Uiso 1 1 calc R
C13 C 0.4489(3) 1.0339(8) 0.0780(10) 0.061(2) Uani 1 1 d .
C14 C 0.4482(3) 1.1792(9) 0.0926(16) 0.091(3) Uani 1 1 d .
H14A H 0.4463 1.2032 0.2154 0.136 Uiso 1 1 calc R
H14B H 0.4225 1.2118 0.0270 0.136 Uiso 1 1 calc R
H14C H 0.4755 1.2130 0.0443 0.136 Uiso 1 1 calc R
N1 N 0.1842(2) 0.5960(8) 0.3751(11) 0.081(2) Uani 1 1 d D
N2 N 0.3323(3) 0.8286(8) 0.2448(11) 0.082(2) Uani 1 1 d D
N3 N 0.0221(3) 0.5275(9) 0.4855(12) 0.093(2) Uani 1 1 d .
N4 N 0.4809(2) 0.9676(6) 0.0270(9) 0.0621(16) Uani 1 1 d .
N5 N 0.2349(3) 0.8302(9) 0.0317(10) 0.080(2) Uani 1 1 d .
N6 N 0.3146(3) 0.5855(7) 0.7166(11) 0.076(2) Uani 1 1 d .
O2 O 0.2243(2) 0.8541(6) 0.1878(7) 0.0807(19) Uani 1 1 d D
O3 O 0.2263(4) 0.9069(9) -0.0851(10) 0.137(4) Uani 1 1 d .
O4 O 0.2525(3) 0.7293(8) -0.0013(9) 0.098(2) Uani 1 1 d .
O5 O 0.2760(2) 0.5493(6) 0.6704(8) 0.0784(17) Uani 1 1 d D
O6 O 0.3365(3) 0.5236(7) 0.8332(10) 0.102(2) Uani 1 1 d .
O7 O 0.3319(3) 0.6766(7) 0.6407(10) 0.101(2) Uani 1 1 d .
Pb1 Pb 0.267990(11) 0.67515(3) 0.36189(4) 0.05881(12) Uani 1 1 d .
O1 O 0.2384(3) 0.8428(6) 0.5614(8) 0.093(2) Uani 1 1 d DU
H1A H 0.2289(8) 0.8263(16) 0.6635(17) 0.139 Uiso 1 1 d D
H1B H 0.2217(7) 0.8983(15) 0.518(2) 0.139 Uiso 1 1 d D

loop_
_atom_site_aniso_label
_atom_site_aniso_U_11
_atom_site_aniso_U_22
_atom_site_aniso_U_33
_atom_site_aniso_U_23
_atom_site_aniso_U_13
_atom_site_aniso_U_12
C1 0.059(5) 0.087(7) 0.104(7) 0.015(6) 0.012(5) 0.010(5)
C2 0.053(5) 0.075(6) 0.116(8) 0.003(5) 0.006(5) -0.001(4)
C3 0.054(5) 0.073(6) 0.074(5) 0.002(5) 0.001(4) -0.001(4)
C4 0.051(5) 0.089(7) 0.120(8) -0.025(6) 0.010(5) -0.011(5)
C5 0.067(6) 0.091(7) 0.128(9) 0.000(7) 0.035(6) 0.000(6)
C6 0.064(5) 0.073(6) 0.078(6) -0.005(5) 0.002(4) 0.000(5)
C7 0.071(7) 0.115(11) 0.239(18) -0.015(10) 0.006(9) -0.021(7)
C8 0.058(5) 0.088(7) 0.070(5) 0.003(5) 0.011(4) -0.007(5)
C9 0.050(5) 0.071(5) 0.080(5) 0.004(4) -0.008(4) 0.001(4)
C10 0.057(5) 0.062(5) 0.061(5) 0.008(4) -0.001(4) -0.003(4)
C11 0.074(6) 0.081(6) 0.103(7) 0.003(6) 0.028(5) -0.010(5)
C12 0.067(6) 0.070(6) 0.161(11) -0.001(7) 0.024(7) -0.024(5)
C13 0.056(5) 0.061(5) 0.066(5) 0.008(4) -0.004(4) 0.001(4)
C14 0.071(6) 0.069(6) 0.134(9) 0.022(6) 0.013(6) -0.012(5)
N1 0.061(5) 0.083(6) 0.098(6) 0.003(5) 0.010(4) 0.000(4)
N2 0.073(5) 0.084(5) 0.089(5) 0.006(5) 0.016(4) -0.019(5)
N3 0.066(5) 0.090(6) 0.123(7) -0.004(5) 0.019(5) -0.013(4)
N4 0.049(4) 0.063(4) 0.075(4) 0.003(3) 0.005(3) -0.005(3)
N5 0.108(6) 0.075(5) 0.057(4) -0.010(5) -0.003(4) -0.014(5)
N6 0.089(6) 0.065(5) 0.075(5) 0.003(4) 0.010(5) -0.009(4)
O2 0.104(5) 0.089(5) 0.050(3) 0.008(3) 0.016(3) 0.007(3)
O3 0.225(11) 0.124(7) 0.061(4) 0.026(5) 0.000(5) 0.017(7)
O4 0.131(6) 0.087(5) 0.077(4) -0.028(4) 0.017(4) -0.009(5)
O5 0.078(4) 0.077(4) 0.081(4) 0.002(3) 0.016(3) -0.010(3)
O6 0.100(5) 0.109(6) 0.097(5) 0.016(5) -0.009(4) -0.005(5)
O7 0.129(6) 0.081(4) 0.091(4) 0.013(4) -0.009(4) -0.044(4)
Pb1 0.05910(18) 0.05889(17) 0.05883(17) 0.00023(18) 0.00969(12) -0.00742(18)
O1 0.143(6) 0.075(4) 0.060(3) -0.008(3) 0.011(4) 0.028(4)

loop_
_atom_type_symbol
_atom_type_description
_atom_type_scat_dispersion_real
_atom_type_scat_dispersion_imag
_atom_type_scat_source
C C 0.0033 0.0016 'International Tables Vol C Tables 4.2.6.8 and 6.1.1.4'
H H 0.0000 0.0000 'International Tables Vol C Tables 4.2.6.8 and 6.1.1.4'
N N 0.0061 0.0033 'International Tables Vol C Tables 4.2.6.8 and 6.1.1.4'
O O 0.0106 0.0060 'International Tables Vol C Tables 4.2.6.8 and 6.1.1.4'
Pb Pb -3.3944 10.1111 'International Tables Vol C Tables 4.2.6.8 and 6.1.1.4'
Cl Cl 0.1484 0.1585 'International Tables Vol C Tables 4.2.6.8 and 6.1.1.4'

loop_
_geom_angle_atom_site_label_1
_geom_angle_atom_site_label_2
_geom_angle_atom_site_label_3
_geom_angle
_geom_angle_site_symmetry_3
N1 C1 C2 123.6(9) .
N1 C1 H1 118.2 .
C2 C1 H1 118.2 .
C3 C2 C1 120.0(9) .
C3 C2 H2 120.0 .
C1 C2 H2 120.0 .
C4 C3 C2 116.3(9) .
C4 C3 C6 121.9(8) .
C2 C3 C6 121.8(9) .
C3 C4 C5 122.4(10) .
C3 C4 H4 118.8 .
C5 C4 H4 118.8 .
N1 C5 C4 120.5(10) .
N1 C5 H5 119.7 .
C4 C5 H5 119.7 .
N3 C6 C3 113.0(8) .
N3 C6 C7 127.4(10) .
C3 C6 C7 119.5(9) .
C6 C7 H7A 109.5 .
C6 C7 H7B 109.5 .
H7A C7 H7B 109.5 .
C6 C7 H7C 109.5 .
H7A C7 H7C 109.5 .
H7B C7 H7C 109.5 .
N2 C8 C9 123.8(9) .
N2 C8 H8 118.1 .
C9 C8 H8 118.1 .
C10 C9 C8 119.3(8) .
C10 C9 H9 120.4 .
C8 C9 H9 120.4 .
C9 C10 C11 117.1(8) .
C9 C10 C13 123.3(8) .
C11 C10 C13 119.6(8) .
C12 C11 C10 120.2(10) .
C12 C11 H11 119.9 .
C10 C11 H11 119.9 .
C11 C12 N2 122.3(10) .
C11 C12 H12 118.8 .
N2 C12 H12 118.8 .
N4 C13 C10 116.4(7) .
N4 C13 C14 126.4(8) .
C10 C13 C14 117.1(8) .
C13 C14 H14A 109.5 .
C13 C14 H14B 109.5 .
H14A C14 H14B 109.5 .
C13 C14 H14C 109.5 .
H14A C14 H14C 109.5 .
H14B C14 H14C 109.5 .
C1 N1 C5 117.0(9) .
C1 N1 Pb1 118.6(6) .
C5 N1 Pb1 124.2(7) .
C8 N2 C12 117.3(8) .
C8 N2 Pb1 127.7(6) .
C12 N2 Pb1 114.8(7) .
C6 N3 N3 111.5(11) 3_566
C13 N4 N4 116.1(9) 3_675
O4 N5 O3 121.5(8) .
O4 N5 O2 119.2(8) .
O3 N5 O2 119.3(9) .
O7 N6 O5 119.9(8) .
O7 N6 O6 120.9(9) .
O5 N6 O6 119.1(8) .
N5 O2 Pb1 101.0(6) .
N6 O5 Pb1 98.6(5) .
O1 Pb1 N1 82.0(3) .
O1 Pb1 O2 67.01(19) .
N1 Pb1 O2 78.2(2) .
O1 Pb1 N2 91.5(3) .
N1 Pb1 N2 152.8(3) .
O2 Pb1 N2 75.0(2) .
O1 Pb1 O5 81.96(19) .
N1 Pb1 O5 82.6(2) .
O2 Pb1 O5 145.33(18) .
N2 Pb1 O5 122.7(2) .
Pb1 O1 H1A 121.8(13) .
Pb1 O1 H1B 119.1(12) .
H1A O1 H1B 107.2(18) .

loop_
_geom_bond_atom_site_label_1
_geom_bond_atom_site_label_2
_geom_bond_distance
_geom_bond_site_symmetry_2
C1 N1 1.310(12) .
C1 C2 1.389(13) .
C1 H1 0.9300 .
C2 C3 1.357(12) .
C2 H2 0.9300 .
C3 C4 1.330(13) .
C3 C6 1.507(12) .
C4 C5 1.405(13) .
C4 H4 0.9300 .
C5 N1 1.331(12) .
C5 H5 0.9300 .
C6 N3 1.268(12) .
C6 C7 1.513(14) .
C7 H7A 0.9600 .
C7 H7B 0.9600 .
C7 H7C 0.9600 .
C8 N2 1.313(11) .
C8 C9 1.390(12) .
C8 H8 0.9300 .
C9 C10 1.372(11) .
C9 H9 0.9300 .
C10 C11 1.413(11) .
C10 C13 1.495(11) .
C11 C12 1.349(13) .
C11 H11 0.9300 .
C12 N2 1.370(13) .
C12 H12 0.9300 .
C13 N4 1.247(10) .
C13 C14 1.545(11) .
C14 H14A 0.9600 .
C14 H14B 0.9600 .
C14 H14C 0.9600 .
N1 Pb1 2.619(7) .
N2 Pb1 2.666(7) .
N3 N3 1.450(15) 3_566
N4 N4 1.389(12) 3_675
N5 O4 1.218(10) .
N5 O3 1.219(10) .
N5 O2 1.247(9) .
N6 O7 1.238(9) .
N6 O5 1.245(9) .
N6 O6 1.262(10) .
O2 Pb1 2.626(6) .
O5 Pb1 2.679(6) .
Pb1 O1 2.496(6) .
O1 H1A 0.841(13) .
O1 H1B 0.828(14) .

loop_
_geom_hbond_atom_site_label_D
_geom_hbond_atom_site_label_H
_geom_hbond_atom_site_label_A
_geom_hbond_distance_DH
_geom_hbond_distance_HA
_geom_hbond_distance_DA
_geom_hbond_angle_DHA
_geom_hbond_site_symmetry_A
O1 H1A O3 0.841(13) 2.076(16) 2.772(10) 139.8(19) 1_556
O1 H1B O3 0.828(14) 2.211(18) 2.891(11) 139(2) 4_576

loop_
_geom_torsion_atom_site_label_1
_geom_torsion_atom_site_label_2
_geom_torsion_atom_site_label_3
_geom_torsion_atom_site_label_4
_geom_torsion
_geom_torsion_site_symmetry_4
N1 C1 C2 C3 1.6(17) .
C1 C2 C3 C4 1.2(15) .
C1 C2 C3 C6 179.9(8) .
C2 C3 C4 C5 -1.9(16) .
C6 C3 C4 C5 179.4(10) .
C3 C4 C5 N1 -0.1(18) .
C4 C3 C6 N3 -0.4(14) .
C2 C3 C6 N3 -179.0(9) .
C4 C3 C6 C7 176.5(11) .
C2 C3 C6 C7 -2.1(15) .
N2 C8 C9 C10 -0.5(13) .
C8 C9 C10 C11 0.7(12) .
C8 C9 C10 C13 -179.2(7) .
C9 C10 C11 C12 0.1(15) .
C13 C10 C11 C12 180.0(9) .
C10 C11 C12 N2 -1.1(18) .
C9 C10 C13 N4 177.5(8) .
C11 C10 C13 N4 -2.4(11) .
C9 C10 C13 C14 -0.6(11) .
C11 C10 C13 C14 179.5(9) .
C2 C1 N1 C5 -3.6(16) .
C2 C1 N1 Pb1 171.3(8) .
C4 C5 N1 C1 2.8(16) .
C4 C5 N1 Pb1 -171.8(8) .
C9 C8 N2 C12 -0.5(15) .
C9 C8 N2 Pb1 175.0(6) .
C11 C12 N2 C8 1.3(17) .
C11 C12 N2 Pb1 -174.8(9) .
C3 C6 N3 N3 179.4(9) 3_566
C7 C6 N3 N3 2.8(18) 3_566
C10 C13 N4 N4 179.9(7) 3_675
C14 C13 N4 N4 -2.2(14) 3_675
O4 N5 O2 Pb1 13.4(10) .
O3 N5 O2 Pb1 -168.6(9) .
O7 N6 O5 Pb1 14.1(9) .
O6 N6 O5 Pb1 -161.7(7) .
C1 N1 Pb1 O1 -144.8(8) .
C5 N1 Pb1 O1 29.7(8) .
C1 N1 Pb1 O2 147.1(8) .
C5 N1 Pb1 O2 -38.3(8) .
C1 N1 Pb1 N2 137.7(8) .
C5 N1 Pb1 N2 -47.7(11) .
C1 N1 Pb1 O5 -61.9(8) .
C5 N1 Pb1 O5 112.6(9) .
N5 O2 Pb1 O1 167.6(6) .
N5 O2 Pb1 N1 -106.2(6) .
N5 O2 Pb1 N2 69.4(6) .
N5 O2 Pb1 O5 -164.1(5) .
C8 N2 Pb1 O1 -18.4(8) .
C12 N2 Pb1 O1 157.1(8) .
C8 N2 Pb1 N1 56.8(10) .
C12 N2 Pb1 N1 -127.7(8) .
C8 N2 Pb1 O2 47.3(8) .
C12 N2 Pb1 O2 -137.2(8) .
C8 N2 Pb1 O5 -99.8(8) .
C12 N2 Pb1 O5 75.7(8) .
N6 O5 Pb1 O1 -88.0(5) .
N6 O5 Pb1 N1 -170.9(5) .
N6 O5 Pb1 O2 -114.2(5) .
N6 O5 Pb1 N2 -1.4(6) .
